data_7035207
loop_
_publ_author_name
'Ghavale, Ninad'
'Manjare, Sudesh T.'
'Singh, Harkesh B.'
'Butcher, Ray J.'

_publ_section_title
;
 Bis(chalcogenones) as pincer ligands: isolation and Heck activity of the
 selone-ligated unsymmetrical C,C,Se-Pd pincer complex.
;
_journal_issue 26
_journal_name_full 'Dalton transactions (Cambridge, England : 2003)'
_journal_page_first 11893
_journal_page_last 11900
_journal_paper_doi 10.1039/c5dt01565k
_journal_volume 44
_journal_year 2015
_chemical_formula_moiety 'C14 H13 Cl N4 Pd Se'
_chemical_formula_sum 'C14 H13 Cl N4 Pd Se'
_chemical_formula_weight 458.09
_chemical_name_systematic
; 
 ? 
;
_space_group_IT_number 14
_symmetry_cell_setting monoclinic
_symmetry_space_group_name_Hall '-P 2ybc'
_symmetry_space_group_name_H-M 'P 1 21/c 1'
_atom_sites_solution_hydrogens geom
_atom_sites_solution_primary direct
_atom_sites_solution_secondary difmap
_audit_creation_method SHELXL-97
_audit_update_record
;
2015-04-25 deposited with the CCDC.
2015-05-15 downloaded from the CCDC.
;
_cell_angle_alpha 90.00
_cell_angle_beta 96.673(2)
_cell_angle_gamma 90.00
_cell_formula_units_Z 4
_cell_length_a 8.0559(2)
_cell_length_b 13.1124(3)
_cell_length_c 13.8977(3)
_cell_measurement_reflns_used 5334
_cell_measurement_temperature 123(2)
_cell_measurement_theta_max 76.3069
_cell_measurement_theta_min 3.1989
_cell_volume 1458.10(6)
_computing_cell_refinement
;
CrysAlisPro, Agilent Technologies,
Version 1.171.35.21 (release 20-01-2012 CrysAlis171 .NET)
(compiled Jan 23 2012,18:06:46)
;
_computing_data_collection
;
CrysAlisPro, Agilent Technologies,
Version 1.171.35.21 (release 20-01-2012 CrysAlis171 .NET)
(compiled Jan 23 2012,18:06:46)
;
_computing_data_reduction
;
CrysAlisPro, Agilent Technologies,
Version 1.171.35.21 (release 20-01-2012 CrysAlis171 .NET)
(compiled Jan 23 2012,18:06:46)
;
_computing_molecular_graphics 'SHELXTL (Sheldrick, 2008)'
_computing_publication_material 'SHELXTL (Sheldrick, 2008)'
_computing_structure_refinement 'SHELXL-97 (Sheldrick, 2008)'
_computing_structure_solution 'SHELXS-97 (Sheldrick, 2008)'
_diffrn_ambient_temperature 123(2)
_diffrn_detector_area_resol_mean 10.5081
_diffrn_measured_fraction_theta_full 1.000
_diffrn_measured_fraction_theta_max 0.972
_diffrn_measurement_device_type 'Xcalibur, Ruby, Gemini'
_diffrn_measurement_method '\w scans'
_diffrn_radiation_monochromator graphite
_diffrn_radiation_source 'Enhance (Cu) X-ray Source'
_diffrn_radiation_type CuK\a
_diffrn_radiation_wavelength 1.54178
_diffrn_reflns_av_R_equivalents 0.0445
_diffrn_reflns_av_sigmaI/netI 0.0367
_diffrn_reflns_limit_h_max 10
_diffrn_reflns_limit_h_min -9
_diffrn_reflns_limit_k_max 16
_diffrn_reflns_limit_k_min -16
_diffrn_reflns_limit_l_max 15
_diffrn_reflns_limit_l_min -17
_diffrn_reflns_number 8995
_diffrn_reflns_theta_full 67.50
_diffrn_reflns_theta_max 76.49
_diffrn_reflns_theta_min 4.65
_exptl_absorpt_coefficient_mu 14.786
_exptl_absorpt_correction_T_max 0.335
_exptl_absorpt_correction_T_min 0.068
_exptl_absorpt_correction_type analytical
_exptl_absorpt_process_details
;
CrysAlisPro, Agilent Technologies,
Version 1.171.35.21 (release 20-01-2012 CrysAlis171 .NET)
(compiled Jan 23 2012,18:06:46)
Analytical numeric absorption correction using a multifaceted crystal
            model based on expressions derived by R.C. Clark & J.S. Reid.
(Clark, R. C. & Reid, J. S. (1995). Acta Cryst. A51, 887-897)
;
_exptl_crystal_colour orange-brown
_exptl_crystal_density_diffrn 2.087
_exptl_crystal_density_method 'not measured'
_exptl_crystal_description prism
_exptl_crystal_F_000 888
_exptl_crystal_size_max 0.4159
_exptl_crystal_size_mid 0.1574
_exptl_crystal_size_min 0.1395
_refine_diff_density_max 2.159
_refine_diff_density_min -1.208
_refine_diff_density_rms 0.152
_refine_ls_extinction_method none
_refine_ls_goodness_of_fit_ref 1.066
_refine_ls_hydrogen_treatment constr
_refine_ls_matrix_type full
_refine_ls_number_parameters 192
_refine_ls_number_reflns 2978
_refine_ls_number_restraints 0
_refine_ls_restrained_S_all 1.066
_refine_ls_R_factor_all 0.0417
_refine_ls_R_factor_gt 0.0402
_refine_ls_shift/su_max 0.001
_refine_ls_shift/su_mean 0.000
_refine_ls_structure_factor_coef Fsqd
_refine_ls_weighting_details 'calc w=1/[\s^2^(Fo^2^)+(0.0703P)^2^+2.6150P] where P=(Fo^2^+2Fc^2^)/3'
_refine_ls_weighting_scheme calc
_refine_ls_wR_factor_gt 0.1091
_refine_ls_wR_factor_ref 0.1107
_reflns_number_gt 2837
_reflns_number_total 2978
_reflns_threshold_expression >2sigma(I)
_cod_data_source_file c5dt01565k2.cif
_cod_data_source_block 15
_cod_depositor_comments 'Adding full bibliography for 7035204--7035208.cif.'
_cod_original_sg_symbol_H-M 'P 21/c'
_cod_database_code 7035207

loop_
_symmetry_equiv_pos_as_xyz
'x, y, z'
'-x, y+1/2, -z+1/2'
'-x, -y, -z'
'x, -y-1/2, z-1/2'

loop_
_atom_site_label
_atom_site_type_symbol
_atom_site_fract_x
_atom_site_fract_y
_atom_site_fract_z
_atom_site_U_iso_or_equiv
_atom_site_adp_type
_atom_site_occupancy
_atom_site_symmetry_multiplicity
_atom_site_calc_flag
_atom_site_refinement_flags
Pd Pd 0.36565(3) 0.67588(2) 0.58981(2) 0.02472(14) Uani 1 1 d .
Se Se 0.13585(5) 0.63989(4) 0.67730(3) 0.03130(16) Uani 1 1 d .
Cl Cl 0.19670(14) 0.81745(8) 0.52905(8) 0.0356(3) Uani 1 1 d .
N1 N 0.6113(5) 0.7588(3) 0.4446(3) 0.0309(7) Uani 1 1 d .
N2 N 0.6748(4) 0.6233(3) 0.5264(3) 0.0286(7) Uani 1 1 d .
N3 N 0.3419(5) 0.4702(3) 0.7611(3) 0.0313(8) Uani 1 1 d .
N4 N 0.1050(5) 0.4917(3) 0.8195(3) 0.0318(8) Uani 1 1 d .
C1 C 0.5269(7) 0.8502(4) 0.4026(4) 0.0407(11) Uani 1 1 d .
H1A H 0.4265 0.8633 0.4343 0.061 Uiso 1 1 calc R
H1B H 0.4953 0.8397 0.3331 0.061 Uiso 1 1 calc R
H1C H 0.6026 0.9087 0.4124 0.061 Uiso 1 1 calc R
C2 C 0.7589(6) 0.7220(4) 0.4156(3) 0.0347(9) Uani 1 1 d .
H2A H 0.8203 0.7515 0.3682 0.042 Uiso 1 1 calc R
C3 C 0.7992(6) 0.6366(4) 0.4669(4) 0.0360(10) Uani 1 1 d .
H3A H 0.8938 0.5942 0.4630 0.043 Uiso 1 1 calc R
C4 C 0.5587(5) 0.6974(4) 0.5121(3) 0.0282(8) Uani 1 1 d .
C5 C 0.6511(5) 0.5438(3) 0.5922(3) 0.0278(8) Uani 1 1 d .
C6 C 0.7618(6) 0.4643(4) 0.6052(3) 0.0326(9) Uani 1 1 d .
H6A H 0.8569 0.4618 0.5708 0.039 Uiso 1 1 calc R
C7 C 0.7323(6) 0.3876(4) 0.6695(4) 0.0344(9) Uani 1 1 d .
H7A H 0.8073 0.3317 0.6798 0.041 Uiso 1 1 calc R
C8 C 0.5933(6) 0.3931(3) 0.7184(3) 0.0302(8) Uani 1 1 d .
H8A H 0.5734 0.3408 0.7629 0.036 Uiso 1 1 calc R
C9 C 0.4813(5) 0.4744(3) 0.7037(3) 0.0269(8) Uani 1 1 d .
C10 C 0.5043(5) 0.5541(3) 0.6390(3) 0.0267(8) Uani 1 1 d .
C11 C 0.3296(8) 0.3976(5) 0.8337(4) 0.0515(14) Uani 1 1 d .
H11A H 0.4113 0.3477 0.8549 0.062 Uiso 1 1 calc R
C12 C 0.1831(8) 0.4106(4) 0.8678(4) 0.0485(13) Uani 1 1 d .
H12A H 0.1406 0.3710 0.9167 0.058 Uiso 1 1 calc R
C13 C 0.2010(5) 0.5280(3) 0.7551(3) 0.0266(8) Uani 1 1 d .
C14 C -0.0506(6) 0.5374(4) 0.8429(3) 0.0335(9) Uani 1 1 d .
H14A H -0.1216 0.5541 0.7829 0.050 Uiso 1 1 calc R
H14B H -0.0256 0.5997 0.8808 0.050 Uiso 1 1 calc R
H14C H -0.1091 0.4890 0.8809 0.050 Uiso 1 1 calc R

loop_
_atom_site_aniso_label
_atom_site_aniso_U_11
_atom_site_aniso_U_22
_atom_site_aniso_U_33
_atom_site_aniso_U_23
_atom_site_aniso_U_13
_atom_site_aniso_U_12
Pd 0.0212(2) 0.0268(2) 0.02601(19) 0.00058(10) 0.00181(12) 0.00117(9)
Se 0.0221(2) 0.0347(3) 0.0378(3) 0.00681(18) 0.00624(18) 0.00338(16)
Cl 0.0328(5) 0.0364(5) 0.0381(6) 0.0073(4) 0.0068(4) 0.0104(4)
N1 0.0260(17) 0.0348(19) 0.0321(18) 0.0048(15) 0.0041(14) -0.0031(14)
N2 0.0226(16) 0.0349(18) 0.0289(17) -0.0002(14) 0.0050(13) -0.0018(14)
N3 0.0323(19) 0.0331(18) 0.0297(17) 0.0040(15) 0.0082(15) 0.0009(15)
N4 0.0310(19) 0.0320(18) 0.0333(18) 0.0011(15) 0.0081(15) -0.0027(15)
C1 0.038(3) 0.044(3) 0.040(3) 0.018(2) 0.007(2) 0.003(2)
C2 0.027(2) 0.044(3) 0.034(2) 0.0015(19) 0.0064(17) -0.0057(18)
C3 0.026(2) 0.041(3) 0.042(2) 0.0014(19) 0.0069(18) -0.0009(18)
C4 0.0210(18) 0.037(2) 0.0260(19) -0.0011(16) 0.0020(15) -0.0012(16)
C5 0.0241(19) 0.029(2) 0.0294(19) -0.0027(16) 0.0006(15) -0.0019(15)
C6 0.025(2) 0.038(2) 0.035(2) -0.0017(18) 0.0020(16) -0.0008(17)
C7 0.029(2) 0.031(2) 0.041(2) -0.0010(18) -0.0009(18) 0.0053(17)
C8 0.030(2) 0.028(2) 0.032(2) 0.0029(16) -0.0002(16) -0.0002(16)
C9 0.0235(19) 0.0306(19) 0.0268(18) -0.0037(16) 0.0036(15) -0.0003(15)
C10 0.0240(19) 0.030(2) 0.0253(18) -0.0033(15) -0.0005(14) 0.0023(15)
C11 0.055(3) 0.053(3) 0.050(3) 0.025(3) 0.022(3) 0.022(3)
C12 0.051(3) 0.046(3) 0.052(3) 0.018(2) 0.024(2) 0.010(2)
C13 0.0237(19) 0.0273(19) 0.0286(18) -0.0005(15) 0.0027(15) -0.0014(15)
C14 0.028(2) 0.039(2) 0.034(2) -0.0021(18) 0.0085(17) -0.0034(18)

loop_
_atom_type_symbol
_atom_type_description
_atom_type_scat_dispersion_real
_atom_type_scat_dispersion_imag
_atom_type_scat_source
C C 0.0181 0.0091 'International Tables Vol C Tables 4.2.6.8 and 6.1.1.4'
H H 0.0000 0.0000 'International Tables Vol C Tables 4.2.6.8 and 6.1.1.4'
N N 0.0311 0.0180 'International Tables Vol C Tables 4.2.6.8 and 6.1.1.4'
Cl Cl 0.3639 0.7018 'International Tables Vol C Tables 4.2.6.8 and 6.1.1.4'
Se Se -0.7943 1.1372 'International Tables Vol C Tables 4.2.6.8 and 6.1.1.4'
Pd Pd 0.1215 3.9337 'International Tables Vol C Tables 4.2.6.8 and 6.1.1.4'

loop_
_geom_angle_atom_site_label_1
_geom_angle_atom_site_label_2
_geom_angle_atom_site_label_3
_geom_angle
C4 Pd C10 82.01(18)
C4 Pd Se 176.36(13)
C10 Pd Se 95.91(12)
C4 Pd Cl 98.34(13)
C10 Pd Cl 178.57(12)
Se Pd Cl 83.68(3)
C13 Se Pd 105.65(13)
C4 N1 C2 110.2(4)
C4 N1 C1 126.9(4)
C2 N1 C1 122.9(4)
C4 N2 C3 111.1(4)
C4 N2 C5 118.9(4)
C3 N2 C5 129.9(4)
C13 N3 C11 107.2(4)
C13 N3 C9 129.7(4)
C11 N3 C9 123.1(4)
C13 N4 C12 109.6(4)
C13 N4 C14 125.6(4)
C12 N4 C14 124.5(4)
N1 C1 H1A 109.5
N1 C1 H1B 109.5
H1A C1 H1B 109.5
N1 C1 H1C 109.5
H1A C1 H1C 109.5
H1B C1 H1C 109.5
C3 C2 N1 107.3(4)
C3 C2 H2A 126.4
N1 C2 H2A 126.4
C2 C3 N2 105.9(4)
C2 C3 H3A 127.0
N2 C3 H3A 127.0
N1 C4 N2 105.4(4)
N1 C4 Pd 141.7(3)
N2 C4 Pd 112.7(3)
C6 C5 N2 120.8(4)
C6 C5 C10 125.1(4)
N2 C5 C10 114.1(4)
C5 C6 C7 118.7(4)
C5 C6 H6A 120.6
C7 C6 H6A 120.6
C8 C7 C6 119.4(4)
C8 C7 H7A 120.3
C6 C7 H7A 120.3
C7 C8 C9 121.1(4)
C7 C8 H8A 119.5
C9 C8 H8A 119.5
C8 C9 C10 122.0(4)
C8 C9 N3 114.7(4)
C10 C9 N3 123.2(4)
C9 C10 C5 113.7(4)
C9 C10 Pd 134.0(3)
C5 C10 Pd 112.1(3)
C12 C11 N3 108.0(5)
C12 C11 H11A 126.0
N3 C11 H11A 126.0
C11 C12 N4 107.5(4)
C11 C12 H12A 126.3
N4 C12 H12A 126.3
N4 C13 N3 107.7(4)
N4 C13 Se 121.6(3)
N3 C13 Se 130.7(3)
N4 C14 H14A 109.5
N4 C14 H14B 109.5
H14A C14 H14B 109.5
N4 C14 H14C 109.5
H14A C14 H14C 109.5
H14B C14 H14C 109.5

loop_
_geom_bond_atom_site_label_1
_geom_bond_atom_site_label_2
_geom_bond_distance
Pd C4 2.014(4)
Pd C10 2.022(4)
Pd Se 2.3773(5)
Pd Cl 2.3967(10)
Se C13 1.862(4)
N1 C4 1.341(6)
N1 C2 1.387(6)
N1 C1 1.465(6)
N2 C4 1.347(6)
N2 C3 1.382(6)
N2 C5 1.414(6)
N3 C13 1.359(6)
N3 C11 1.398(6)
N3 C9 1.453(5)
N4 C13 1.336(6)
N4 C12 1.371(7)
N4 C14 1.460(6)
C1 H1A 0.9800
C1 H1B 0.9800
C1 H1C 0.9800
C2 C3 1.347(7)
C2 H2A 0.9500
C3 H3A 0.9500
C5 C6 1.371(6)
C5 C10 1.420(6)
C6 C7 1.383(7)
C6 H6A 0.9500
C7 C8 1.378(7)
C7 H7A 0.9500
C8 C9 1.396(6)
C8 H8A 0.9500
C9 C10 1.405(6)
C11 C12 1.333(8)
C11 H11A 0.9500
C12 H12A 0.9500
C14 H14A 0.9800
C14 H14B 0.9800
C14 H14C 0.9800

loop_
_geom_torsion_atom_site_label_1
_geom_torsion_atom_site_label_2
_geom_torsion_atom_site_label_3
_geom_torsion_atom_site_label_4
_geom_torsion
C4 Pd Se C13 60(2)
C10 Pd Se C13 5.11(17)
Cl Pd Se C13 -176.27(14)
C4 N1 C2 C3 -0.6(5)
C1 N1 C2 C3 -178.6(4)
N1 C2 C3 N2 -0.1(5)
C4 N2 C3 C2 0.7(5)
C5 N2 C3 C2 177.0(4)
C2 N1 C4 N2 1.0(5)
C1 N1 C4 N2 179.0(4)
C2 N1 C4 Pd -174.2(4)
C1 N1 C4 Pd 3.7(8)
C3 N2 C4 N1 -1.1(5)
C5 N2 C4 N1 -177.8(4)
C3 N2 C4 Pd 175.7(3)
C5 N2 C4 Pd -1.1(5)
C10 Pd C4 N1 177.4(6)
Se Pd C4 N1 122.2(18)
Cl Pd C4 N1 -1.1(5)
C10 Pd C4 N2 2.4(3)
Se Pd C4 N2 -53(2)
Cl Pd C4 N2 -176.1(3)
C4 N2 C5 C6 176.7(4)
C3 N2 C5 C6 0.6(7)
C4 N2 C5 C10 -1.8(5)
C3 N2 C5 C10 -177.9(4)
N2 C5 C6 C7 -179.2(4)
C10 C5 C6 C7 -0.8(7)
C5 C6 C7 C8 0.0(7)
C6 C7 C8 C9 0.4(7)
C7 C8 C9 C10 -0.1(7)
C7 C8 C9 N3 -179.3(4)
C13 N3 C9 C8 -170.0(4)
C11 N3 C9 C8 7.1(7)
C13 N3 C9 C10 10.8(7)
C11 N3 C9 C10 -172.1(5)
C8 C9 C10 C5 -0.6(6)
N3 C9 C10 C5 178.6(4)
C8 C9 C10 Pd 174.0(3)
N3 C9 C10 Pd -6.8(7)
C6 C5 C10 C9 1.1(6)
N2 C5 C10 C9 179.6(4)
C6 C5 C10 Pd -174.7(4)
N2 C5 C10 Pd 3.8(4)
C4 Pd C10 C9 -178.0(4)
Se Pd C10 C9 -1.0(4)
Cl Pd C10 C9 -74(5)
C4 Pd C10 C5 -3.4(3)
Se Pd C10 C5 173.6(3)
Cl Pd C10 C5 101(5)
C13 N3 C11 C12 1.5(7)
C9 N3 C11 C12 -176.1(5)
N3 C11 C12 N4 -1.4(8)
C13 N4 C12 C11 0.8(7)
C14 N4 C12 C11 -173.2(5)
C12 N4 C13 N3 0.2(5)
C14 N4 C13 N3 174.1(4)
C12 N4 C13 Se -179.1(4)
C14 N4 C13 Se -5.2(6)
C11 N3 C13 N4 -1.1(5)
C9 N3 C13 N4 176.4(4)
C11 N3 C13 Se 178.2(4)
C9 N3 C13 Se -4.4(7)
Pd Se C13 N4 175.2(3)
Pd Se C13 N3 -4.0(4)
